data_7128850
loop_
_publ_author_name
'Pandey, Pragati'
'Bera, Jitendra K.'

_publ_section_title
;
 Hydrosilylative reduction of primary amides to primary amines catalyzed
 by a terminal [Ni-OH] complex.
;
_journal_issue 73
_journal_name_full 'Chemical communications (Cambridge, England)'
_journal_page_first 9204
_journal_page_last 9207
_journal_paper_doi 10.1039/d1cc03537a
_journal_volume 57
_journal_year 2021
_chemical_absolute_configuration unk
_chemical_formula_sum 'C37 H50 Cl4 F6 N6 Ni O4 S2'
_chemical_formula_weight 1021.46
_space_group_crystal_system monoclinic
_space_group_IT_number 4
_space_group_name_Hall 'P 2yb'
_space_group_name_H-M_alt 'P 1 21 1'
_atom_sites_solution_hydrogens mixed
_audit_creation_method SHELXL-2017/1
_audit_update_record
;
2019-09-08 deposited with the CCDC.	2021-08-16 downloaded from the CCDC.
;
_cell_angle_alpha 90
_cell_angle_beta 101.704(7)
_cell_angle_gamma 90
_cell_formula_units_Z 2
_cell_length_a 11.504(5)
_cell_length_b 15.705(6)
_cell_length_c 13.626(5)
_cell_measurement_reflns_used 4039
_cell_measurement_temperature 100(2)
_cell_measurement_theta_max 26.51
_cell_measurement_theta_min 2.22
_cell_volume 2410.6(17)
_computing_cell_refinement 'Bruker SAINT'
_computing_data_collection 'Bruker APEX2'
_computing_data_reduction 'Bruker SAINT'
_computing_molecular_graphics DIAMOND
_computing_publication_material ciftab
_computing_structure_refinement 'SHELXL-2017/1 (Sheldrick, 2017)'
_computing_structure_solution 'SHELXL-2017/1 (Sheldrick, 2017)'
_diffrn_ambient_temperature 100(2)
_diffrn_measured_fraction_theta_full 0.999
_diffrn_measured_fraction_theta_max 0.947
_diffrn_measurement_device_type 'Bruker APEX-II CCD'
_diffrn_measurement_method '\f and \w scans'
_diffrn_radiation_type MoK\a
_diffrn_radiation_wavelength 0.71073
_diffrn_reflns_av_R_equivalents 0.0384
_diffrn_reflns_av_unetI/netI 0.0739
_diffrn_reflns_Laue_measured_fraction_full 0.999
_diffrn_reflns_Laue_measured_fraction_max 0.947
_diffrn_reflns_limit_h_max 15
_diffrn_reflns_limit_h_min -15
_diffrn_reflns_limit_k_max 20
_diffrn_reflns_limit_k_min -20
_diffrn_reflns_limit_l_max 18
_diffrn_reflns_limit_l_min -17
_diffrn_reflns_number 20779
_diffrn_reflns_point_group_measured_fraction_full 0.993
_diffrn_reflns_point_group_measured_fraction_max 0.914
_diffrn_reflns_theta_full 25.242
_diffrn_reflns_theta_max 28.359
_diffrn_reflns_theta_min 1.526
_diffrn_source 'fine-focus sealed tube'
_exptl_absorpt_coefficient_mu 0.776
_exptl_absorpt_correction_type empirical
_exptl_crystal_colour yellow
_exptl_crystal_density_diffrn 1.407
_exptl_crystal_description block
_exptl_crystal_F_000 1056
_exptl_crystal_size_max 0.230
_exptl_crystal_size_mid 0.220
_exptl_crystal_size_min 0.210
_exptl_transmission_factor_max 0.7457
_exptl_transmission_factor_min 0.5388
_refine_diff_density_max 0.397
_refine_diff_density_min -0.396
_refine_diff_density_rms 0.054
_refine_ls_abs_structure_details
;
 Flack x determined using 2239 quotients [(I+)-(I-)]/[(I+)+(I-)]
 (Parsons, Flack and Wagner, Acta Cryst. B69 (2013) 249-259).
;
_refine_ls_abs_structure_Flack 0.019(9)
_refine_ls_extinction_method none
_refine_ls_goodness_of_fit_ref 1.034
_refine_ls_hydrogen_treatment mixed
_refine_ls_matrix_type full
_refine_ls_number_parameters 559
_refine_ls_number_reflns 11011
_refine_ls_number_restraints 1
_refine_ls_restrained_S_all 1.034
_refine_ls_R_factor_all 0.0968
_refine_ls_R_factor_gt 0.0498
_refine_ls_shift/su_max 0.000
_refine_ls_shift/su_mean 0.000
_refine_ls_structure_factor_coef Fsqd
_refine_ls_weighting_details 'w=1/[\s^2^(Fo^2^)+(0.0430P)^2^] where P=(Fo^2^+2Fc^2^)/3'
_refine_ls_weighting_scheme calc
_refine_ls_wR_factor_gt 0.0964
_refine_ls_wR_factor_ref 0.1238
_reflns_Friedel_coverage 0.863
_reflns_Friedel_fraction_full 0.987
_reflns_Friedel_fraction_max 0.879
_reflns_number_gt 6711
_reflns_number_total 11011
_reflns_threshold_expression 'I > 2\s(I)'
_cod_data_source_file d1cc03537a2.cif
_cod_data_source_block Complex3
_cod_depositor_comments 'Adding full bibliography for 7128847--7128851.cif.'
_cod_original_cell_volume 2410.7(17)
_cod_original_sg_symbol_H-M 'P 21'
_cod_database_code 7128850
_shelx_shelxl_version_number 2017/1
_shelx_space_group_comment
;
The symmetry employed for this shelxl refinement is uniquely defined
by the following loop, which should always be used as a source of
symmetry information in preference to the above space-group names.
They are only intended as comments.
;
_shelx_estimated_absorpt_t_min 0.842
_shelx_estimated_absorpt_t_max 0.854
_exptl_absorpt_special_details SADABS

loop_
_space_group_symop_operation_xyz
'x, y, z'
'-x, y+1/2, -z'

loop_
_atom_site_label
_atom_site_type_symbol
_atom_site_fract_x
_atom_site_fract_y
_atom_site_fract_z
_atom_site_U_iso_or_equiv
_atom_site_adp_type
_atom_site_occupancy
_atom_site_site_symmetry_order
_atom_site_calc_flag
_atom_site_refinement_flags_posn
_atom_site_refinement_flags_adp
_atom_site_refinement_flags_occupancy
_atom_site_disorder_assembly
_atom_site_disorder_group
Ni1 Ni 0.12749(6) 0.33814(5) 0.92147(5) 0.0484(2) Uani 1 1 d . . . . .
O1 O 0.4346(4) 0.2699(4) 0.6761(3) 0.0775(14) Uani 1 1 d . . . . .
C2 C 0.1828(6) 0.4562(4) 0.6677(5) 0.0620(17) Uani 1 1 d . . . . .
H2 H 0.166983 0.464075 0.597147 0.074 Uiso 1 1 calc R U . . .
C3 C 0.2604(6) 0.5002(4) 0.7353(5) 0.0618(18) Uani 1 1 d . . . . .
H3 H 0.311189 0.544474 0.721899 0.074 Uiso 1 1 calc R U . . .
C1 C 0.1715(5) 0.4036(4) 0.8193(4) 0.0489(14) Uani 1 1 d . . . . .
N2 N 0.1299(4) 0.3972(3) 0.7200(4) 0.0525(12) Uani 1 1 d . . . . .
N1 N 0.2524(4) 0.4684(3) 0.8294(4) 0.0522(12) Uani 1 1 d . . . . .
C9 C 0.3133(6) 0.5737(4) 0.9602(5) 0.0565(16) Uani 1 1 d . . . . .
C4 C 0.3324(5) 0.4956(4) 0.9202(5) 0.0527(15) Uani 1 1 d . . . . .
C8 C 0.3957(6) 0.5981(4) 1.0475(5) 0.0623(17) Uani 1 1 d . . . . .
H8 H 0.385603 0.651717 1.076929 0.075 Uiso 1 1 calc R U . . .
C5 C 0.4281(6) 0.4440(5) 0.9587(5) 0.0661(19) Uani 1 1 d . . . . .
C7 C 0.4895(6) 0.5479(5) 1.0917(5) 0.0678(19) Uani 1 1 d . . . . .
C6 C 0.5059(6) 0.4719(5) 1.0467(5) 0.0703(19) Uani 1 1 d . . . . .
H6 H 0.571418 0.436992 1.075598 0.084 Uiso 1 1 calc R U . . .
C12 C 0.5747(7) 0.5740(6) 1.1863(6) 0.089(3) Uani 1 1 d . . . . .
H12A H 0.547069 0.627096 1.211767 0.133 Uiso 1 1 calc R U . . .
H12B H 0.653765 0.582830 1.171641 0.133 Uiso 1 1 calc R U . . .
H12C H 0.578478 0.529199 1.236842 0.133 Uiso 1 1 calc R U . . .
C10 C 0.2124(6) 0.6320(4) 0.9175(5) 0.073(2) Uani 1 1 d . . . . .
H10A H 0.203588 0.634780 0.844563 0.109 Uiso 1 1 calc R U . . .
H10B H 0.228691 0.689051 0.946072 0.109 Uiso 1 1 calc R U . . .
H10C H 0.138902 0.610140 0.934117 0.109 Uiso 1 1 calc R U . . .
C13 C 0.0463(5) 0.3324(4) 0.6717(4) 0.0569(15) Uani 1 1 d . . . . .
H13A H -0.026749 0.360893 0.635632 0.068 Uiso 1 1 calc R U . . .
H13B H 0.024040 0.295740 0.724117 0.068 Uiso 1 1 calc R U . . .
C14 C 0.0952(6) 0.2765(4) 0.5982(4) 0.0584(16) Uani 1 1 d . . . . .
H14 H 0.097354 0.312231 0.537860 0.070 Uiso 1 1 calc R U . . .
C31 C -0.2742(5) 0.3496(5) 0.7116(5) 0.074(2) Uani 1 1 d . . . . .
H31 H -0.323502 0.300519 0.705460 0.089 Uiso 1 1 calc R U . . .
C27 C -0.1304(5) 0.4394(4) 0.8106(5) 0.0537(15) Uani 1 1 d . . . . .
C28 C -0.1322(6) 0.4937(4) 0.7303(5) 0.0610(17) Uani 1 1 d . . . . .
C30 C -0.2780(6) 0.4006(6) 0.6285(6) 0.078(2) Uani 1 1 d . . . . .
C29 C -0.2076(6) 0.4716(5) 0.6399(5) 0.0701(19) Uani 1 1 d . . . . .
H29 H -0.209991 0.507632 0.583526 0.084 Uiso 1 1 calc R U . . .
C34 C -0.0605(7) 0.5731(4) 0.7381(6) 0.080(2) Uani 1 1 d . . . . .
H34A H -0.088420 0.613029 0.783555 0.120 Uiso 1 1 calc R U . . .
H34B H -0.069053 0.599120 0.671634 0.120 Uiso 1 1 calc R U . . .
H34C H 0.023184 0.559525 0.764218 0.120 Uiso 1 1 calc R U . . .
C33 C -0.2036(7) 0.3110(6) 0.8935(6) 0.100(3) Uani 1 1 d . . . . .
H33A H -0.140415 0.268228 0.899662 0.151 Uiso 1 1 calc R U . . .
H33B H -0.280715 0.282348 0.884364 0.151 Uiso 1 1 calc R U . . .
H33C H -0.191395 0.345773 0.954407 0.151 Uiso 1 1 calc R U . . .
C32 C -0.2007(5) 0.3671(5) 0.8044(5) 0.0687(19) Uani 1 1 d . . . . .
N4 N -0.0616(4) 0.4647(3) 0.9075(4) 0.0536(12) Uani 1 1 d . . . . .
C21 C -0.0178(6) 0.5384(4) 1.0458(5) 0.0627(18) Uani 1 1 d . . . . .
H21 H -0.018780 0.578550 1.097735 0.075 Uiso 1 1 calc R U . . .
N5 N 0.0675(4) 0.4772(3) 1.0439(4) 0.0512(12) Uani 1 1 d . . . . .
C20 C -0.0978(6) 0.5307(5) 0.9622(6) 0.069(2) Uani 1 1 d . . . . .
H20 H -0.167452 0.564192 0.942892 0.083 Uiso 1 1 calc R U . . .
C19 C 0.0438(5) 0.4310(4) 0.9596(4) 0.0479(14) Uani 1 1 d . . . . .
C22 C 0.1741(5) 0.4669(4) 1.1238(4) 0.0583(16) Uani 1 1 d . . . . .
H22A H 0.226296 0.516902 1.122873 0.070 Uiso 1 1 calc R U . . .
H22B H 0.218024 0.415935 1.108818 0.070 Uiso 1 1 calc R U . . .
C15 C 0.0180(7) 0.1999(5) 0.5625(7) 0.089(2) Uani 1 1 d . . . . .
H15 H 0.047241 0.176904 0.503412 0.107 Uiso 1 1 calc R U . . .
O2 O 0.3086(4) 0.3429(4) 0.5300(3) 0.0798(13) Uani 1 1 d . . . . .
N3 N 0.2194(5) 0.2521(4) 0.6418(5) 0.0614(16) Uani 1 1 d . . . . .
C11 C 0.4573(7) 0.3643(5) 0.9071(7) 0.104(3) Uani 1 1 d . . . . .
H11A H 0.391432 0.323816 0.901465 0.156 Uiso 1 1 calc R U . . .
H11B H 0.529675 0.338594 0.946176 0.156 Uiso 1 1 calc R U . . .
H11C H 0.469715 0.378651 0.839966 0.156 Uiso 1 1 calc R U . . .
C17 C -0.1114(7) 0.2238(6) 0.5237(6) 0.103(3) Uani 1 1 d . . . . .
H17A H -0.151913 0.177476 0.482188 0.154 Uiso 1 1 calc R U . . .
H17B H -0.115570 0.275891 0.483458 0.154 Uiso 1 1 calc R U . . .
H17C H -0.150090 0.233598 0.580515 0.154 Uiso 1 1 calc R U . . .
S1 S 0.33178(17) 0.27404(12) 0.59757(13) 0.0632(4) Uani 1 1 d . . . . .
C16 C 0.0274(10) 0.1329(7) 0.6312(10) 0.165(6) Uani 1 1 d . . . . .
H16A H -0.023509 0.144422 0.679278 0.248 Uiso 1 1 calc R U . . .
H16B H 0.110015 0.127551 0.667060 0.248 Uiso 1 1 calc R U . . .
H16C H 0.002270 0.079724 0.595496 0.248 Uiso 1 1 calc R U . . .
F1 F 0.2622(5) 0.1806(3) 0.4387(3) 0.1073(16) Uani 1 1 d . . . . .
F2 F 0.3537(5) 0.1117(3) 0.5643(4) 0.1155(18) Uani 1 1 d . . . . .
C18 C 0.3494(8) 0.1844(6) 0.5164(6) 0.081(2) Uani 1 1 d . . . . .
C35 C -0.3625(7) 0.3816(7) 0.5303(6) 0.107(3) Uani 1 1 d . . . . .
H35A H -0.357329 0.321090 0.514035 0.160 Uiso 1 1 calc R U . . .
H35B H -0.341034 0.416184 0.476834 0.160 Uiso 1 1 calc R U . . .
H35C H -0.443871 0.395129 0.536533 0.160 Uiso 1 1 calc R U . . .
C23 C 0.1487(6) 0.4578(4) 1.2280(4) 0.0562(16) Uani 1 1 d . . . . .
H23 H 0.097431 0.506460 1.240213 0.067 Uiso 1 1 calc R U . . .
Cl2 Cl 0.08760(17) 0.26149(11) 1.04791(13) 0.0687(5) Uani 1 1 d . . . . .
C25 C 0.3521(8) 0.3923(8) 1.2927(6) 0.121(4) Uani 1 1 d . . . . .
H25A H 0.312564 0.337042 1.278627 0.181 Uiso 1 1 calc R U . . .
H25B H 0.415223 0.387581 1.352759 0.181 Uiso 1 1 calc R U . . .
H25C H 0.386520 0.409395 1.235603 0.181 Uiso 1 1 calc R U . . .
C26 C 0.3124(9) 0.5489(8) 1.3231(7) 0.132(4) Uani 1 1 d . . . . .
H26A H 0.386247 0.548861 1.373731 0.198 Uiso 1 1 calc R U . . .
H26B H 0.254476 0.586539 1.344744 0.198 Uiso 1 1 calc R U . . .
H26C H 0.328397 0.569141 1.259135 0.198 Uiso 1 1 calc R U . . .
C24 C 0.2624(7) 0.4584(7) 1.3101(6) 0.088(3) Uani 1 1 d . . . . .
H24 H 0.238286 0.442953 1.374347 0.105 Uiso 1 1 calc R U . . .
N6 N 0.0818(6) 0.3785(4) 1.2301(5) 0.0676(16) Uani 1 1 d . . . . .
S2 S -0.00560(17) 0.35748(12) 1.30183(14) 0.0704(5) Uani 1 1 d . . . . .
O4 O 0.0218(4) 0.4090(3) 1.3891(3) 0.0795(15) Uani 1 1 d . . . . .
F5 F -0.2307(4) 0.3803(4) 1.2908(4) 0.135(2) Uani 1 1 d . . . . .
F6 F -0.1498(4) 0.4763(4) 1.2186(4) 0.1082(16) Uani 1 1 d . . . . .
F4 F -0.1844(5) 0.3562(5) 1.1491(4) 0.136(2) Uani 1 1 d . . . . .
F3 F 0.4491(5) 0.1937(4) 0.4839(4) 0.128(2) Uani 1 1 d . . . . .
C36 C -0.1497(8) 0.3947(7) 1.2357(7) 0.089(2) Uani 1 1 d . . . . .
O3 O -0.0216(6) 0.2685(4) 1.3069(5) 0.107(2) Uani 1 1 d . . . . .
Cl1 Cl 0.20901(19) 0.22217(11) 0.87090(13) 0.0763(5) Uani 1 1 d . . . . .
Cl3 Cl -0.3972(3) 0.5915(3) 0.7937(3) 0.1722(15) Uani 1 1 d . . . . .
Cl4 Cl -0.5375(3) 0.7357(2) 0.8205(4) 0.1836(17) Uani 1 1 d . . . . .
C37 C -0.4157(9) 0.6737(8) 0.8688(9) 0.134(4) Uani 1 1 d . . . . .
H37A H -0.343623 0.709738 0.879828 0.161 Uiso 1 1 calc R U . . .
H37B H -0.424466 0.651013 0.934756 0.161 Uiso 1 1 calc R U . . .
H3A H 0.232(6) 0.228(4) 0.692(5) 0.06(2) Uiso 1 1 d . . . . .
H6N H 0.075(6) 0.339(5) 1.195(5) 0.06(2) Uiso 1 1 d . . . . .

loop_
_atom_site_aniso_label
_atom_site_aniso_U_11
_atom_site_aniso_U_22
_atom_site_aniso_U_33
_atom_site_aniso_U_23
_atom_site_aniso_U_13
_atom_site_aniso_U_12
Ni1 0.0565(4) 0.0429(4) 0.0455(4) 0.0031(4) 0.0098(3) 0.0047(4)
O1 0.065(3) 0.095(4) 0.068(3) -0.013(3) 0.002(2) -0.009(3)
C2 0.080(5) 0.052(4) 0.055(4) 0.012(3) 0.017(4) -0.005(4)
C3 0.071(4) 0.055(4) 0.062(4) 0.006(3) 0.019(4) -0.016(4)
C1 0.051(3) 0.041(3) 0.053(4) -0.002(3) 0.006(3) 0.005(3)
N2 0.062(3) 0.047(3) 0.045(3) 0.005(2) 0.005(2) -0.003(2)
N1 0.061(3) 0.053(3) 0.042(3) -0.002(2) 0.009(2) -0.008(3)
C9 0.056(4) 0.047(4) 0.067(4) -0.003(3) 0.015(3) 0.000(3)
C4 0.050(3) 0.054(4) 0.052(4) -0.006(3) 0.007(3) -0.002(3)
C8 0.067(4) 0.049(4) 0.073(5) -0.009(3) 0.019(4) -0.012(3)
C5 0.058(4) 0.068(5) 0.071(5) -0.012(4) 0.011(4) 0.003(4)
C7 0.060(4) 0.072(5) 0.071(5) -0.020(4) 0.012(4) -0.019(4)
C6 0.059(4) 0.075(5) 0.070(5) -0.010(4) -0.004(4) 0.000(4)
C12 0.070(5) 0.099(7) 0.087(6) -0.015(5) -0.006(4) -0.021(4)
C10 0.080(5) 0.051(4) 0.083(5) -0.004(4) 0.007(4) -0.003(4)
C13 0.058(3) 0.056(4) 0.055(3) -0.001(4) 0.009(3) -0.008(4)
C14 0.065(4) 0.064(4) 0.044(3) 0.001(3) 0.006(3) -0.007(3)
C31 0.055(4) 0.078(5) 0.084(5) 0.006(5) -0.001(3) -0.018(4)
C27 0.047(3) 0.050(4) 0.063(4) 0.009(3) 0.006(3) 0.004(3)
C28 0.062(4) 0.050(4) 0.065(4) 0.011(3) -0.001(3) 0.001(3)
C30 0.055(4) 0.089(6) 0.079(5) 0.003(5) -0.009(4) -0.008(4)
C29 0.067(4) 0.077(5) 0.059(4) 0.015(4) -0.006(4) 0.006(4)
C34 0.089(5) 0.060(5) 0.082(5) 0.018(4) -0.005(4) -0.008(4)
C33 0.079(5) 0.121(8) 0.097(6) 0.037(5) 0.009(5) -0.025(5)
C32 0.048(4) 0.079(5) 0.075(5) 0.015(4) 0.001(3) -0.007(3)
N4 0.058(3) 0.050(3) 0.049(3) 0.002(2) 0.001(2) 0.011(3)
C21 0.073(5) 0.052(4) 0.062(5) -0.008(3) 0.012(4) 0.015(4)
N5 0.056(3) 0.046(3) 0.051(3) 0.000(2) 0.010(2) 0.005(2)
C20 0.068(5) 0.064(5) 0.075(5) -0.001(4) 0.012(4) 0.022(4)
C19 0.050(3) 0.044(3) 0.048(4) 0.006(3) 0.007(3) -0.002(3)
C22 0.058(4) 0.062(4) 0.053(4) 0.001(3) 0.007(3) -0.003(3)
C15 0.083(6) 0.075(6) 0.100(6) -0.017(5) -0.001(5) -0.014(5)
O2 0.099(3) 0.074(3) 0.071(3) 0.017(3) 0.026(3) -0.003(3)
N3 0.067(4) 0.067(4) 0.048(3) 0.009(3) 0.008(3) 0.003(3)
C11 0.080(5) 0.089(7) 0.133(7) -0.040(6) -0.003(5) 0.020(5)
C17 0.083(6) 0.119(7) 0.100(7) -0.019(6) 0.005(5) -0.041(5)
S1 0.0704(11) 0.0644(11) 0.0544(10) -0.0050(9) 0.0117(8) -0.0055(9)
C16 0.148(10) 0.098(9) 0.226(14) 0.034(10) -0.020(10) -0.056(8)
F1 0.123(4) 0.117(4) 0.074(3) -0.027(3) 0.001(3) -0.009(3)
F2 0.159(5) 0.075(3) 0.108(4) -0.012(3) 0.017(4) 0.018(3)
C18 0.081(6) 0.085(6) 0.075(6) -0.007(5) 0.010(5) -0.005(5)
C35 0.088(6) 0.129(8) 0.084(6) 0.008(6) -0.026(5) -0.027(5)
C23 0.063(4) 0.061(4) 0.043(3) -0.001(3) 0.006(3) -0.001(3)
Cl2 0.1018(13) 0.0483(9) 0.0629(10) 0.0081(8) 0.0325(9) 0.0040(9)
C25 0.080(6) 0.210(12) 0.068(5) 0.020(7) 0.007(5) 0.040(7)
C26 0.108(8) 0.193(12) 0.099(7) -0.055(8) 0.029(6) -0.065(8)
C24 0.073(5) 0.135(8) 0.053(4) -0.002(5) 0.008(4) -0.001(5)
N6 0.087(4) 0.063(4) 0.057(4) 0.000(3) 0.023(3) 0.004(3)
S2 0.0865(12) 0.0645(14) 0.0665(11) 0.0119(10) 0.0302(9) 0.0097(10)
O4 0.096(4) 0.090(4) 0.057(3) 0.001(3) 0.024(3) 0.017(3)
F5 0.092(3) 0.181(6) 0.146(5) 0.023(4) 0.055(3) 0.000(4)
F6 0.089(3) 0.107(4) 0.126(4) 0.025(3) 0.016(3) 0.028(3)
F4 0.116(4) 0.175(7) 0.108(4) -0.035(5) -0.002(3) -0.014(4)
F3 0.106(4) 0.155(5) 0.137(5) -0.050(4) 0.059(4) -0.008(4)
C36 0.087(6) 0.087(6) 0.099(7) 0.008(6) 0.032(5) 0.003(5)
O3 0.155(6) 0.064(3) 0.122(5) 0.019(3) 0.074(4) 0.002(4)
Cl1 0.1164(15) 0.0570(10) 0.0609(11) 0.0083(9) 0.0308(10) 0.0289(10)
Cl3 0.125(2) 0.203(4) 0.179(3) -0.036(3) 0.007(2) 0.038(3)
Cl4 0.135(3) 0.142(3) 0.285(5) 0.056(3) 0.069(3) 0.028(2)
C37 0.100(7) 0.172(12) 0.127(9) -0.009(8) 0.016(6) 0.004(8)

loop_
_atom_type_symbol
_atom_type_description
_atom_type_scat_dispersion_real
_atom_type_scat_dispersion_imag
_atom_type_scat_source
C C 0.0033 0.0016 'International Tables Vol C Tables 4.2.6.8 and 6.1.1.4'
H H 0.0000 0.0000 'International Tables Vol C Tables 4.2.6.8 and 6.1.1.4'
N N 0.0061 0.0033 'International Tables Vol C Tables 4.2.6.8 and 6.1.1.4'
O O 0.0106 0.0060 'International Tables Vol C Tables 4.2.6.8 and 6.1.1.4'
Ni Ni 0.3393 1.1124 'International Tables Vol C Tables 4.2.6.8 and 6.1.1.4'
F F 0.0171 0.0103 'International Tables Vol C Tables 4.2.6.8 and 6.1.1.4'
S S 0.1246 0.1234 'International Tables Vol C Tables 4.2.6.8 and 6.1.1.4'
Cl Cl 0.1484 0.1585 'International Tables Vol C Tables 4.2.6.8 and 6.1.1.4'

loop_
_geom_angle_atom_site_label_1
_geom_angle_atom_site_label_2
_geom_angle_atom_site_label_3
_geom_angle
_geom_angle_site_symmetry_1
_geom_angle_site_symmetry_3
_geom_angle_publ_flag
C19 Ni1 C1 90.6(2) . . ?
C19 Ni1 Cl1 174.29(19) . . ?
C1 Ni1 Cl1 91.39(19) . . ?
C19 Ni1 Cl2 90.48(18) . . ?
C1 Ni1 Cl2 176.24(19) . . ?
Cl1 Ni1 Cl2 87.88(7) . . ?
C3 C2 N2 107.1(6) . . ?
C2 C3 N1 106.8(6) . . ?
N2 C1 N1 104.6(5) . . ?
N2 C1 Ni1 127.6(5) . . ?
N1 C1 Ni1 127.8(4) . . ?
C1 N2 C2 111.4(5) . . ?
C1 N2 C13 124.9(5) . . ?
C2 N2 C13 123.6(5) . . ?
C1 N1 C3 110.1(5) . . ?
C1 N1 C4 127.4(5) . . ?
C3 N1 C4 122.0(5) . . ?
C4 C9 C8 116.1(6) . . ?
C4 C9 C10 124.2(6) . . ?
C8 C9 C10 119.6(6) . . ?
C9 C4 C5 123.4(6) . . ?
C9 C4 N1 118.4(6) . . ?
C5 C4 N1 118.0(6) . . ?
C7 C8 C9 123.1(6) . . ?
C4 C5 C6 117.3(6) . . ?
C4 C5 C11 123.1(6) . . ?
C6 C5 C11 119.4(7) . . ?
C6 C7 C8 118.0(6) . . ?
C6 C7 C12 119.6(7) . . ?
C8 C7 C12 122.3(7) . . ?
C7 C6 C5 121.9(7) . . ?
N2 C13 C14 113.5(5) . . ?
N3 C14 C15 112.2(6) . . ?
N3 C14 C13 109.9(5) . . ?
C15 C14 C13 113.5(6) . . ?
C30 C31 C32 122.7(7) . . ?
C28 C27 C32 122.7(6) . . ?
C28 C27 N4 118.0(6) . . ?
C32 C27 N4 118.9(6) . . ?
C27 C28 C29 116.8(6) . . ?
C27 C28 C34 122.7(6) . . ?
C29 C28 C34 120.5(6) . . ?
C29 C30 C31 117.4(7) . . ?
C29 C30 C35 121.3(8) . . ?
C31 C30 C35 121.1(7) . . ?
C30 C29 C28 123.3(7) . . ?
C27 C32 C31 117.0(6) . . ?
C27 C32 C33 122.6(6) . . ?
C31 C32 C33 120.4(7) . . ?
C19 N4 C20 109.8(5) . . ?
C19 N4 C27 128.5(5) . . ?
C20 N4 C27 121.7(5) . . ?
C20 C21 N5 107.2(6) . . ?
C19 N5 C21 111.8(5) . . ?
C19 N5 C22 124.6(5) . . ?
C21 N5 C22 123.5(5) . . ?
C21 C20 N4 107.4(6) . . ?
N5 C19 N4 103.8(5) . . ?
N5 C19 Ni1 129.1(4) . . ?
N4 C19 Ni1 127.0(4) . . ?
N5 C22 C23 114.4(5) . . ?
C16 C15 C14 114.9(7) . . ?
C16 C15 C17 110.8(9) . . ?
C14 C15 C17 112.5(7) . . ?
C14 N3 S1 126.2(5) . . ?
O2 S1 O1 122.9(3) . . ?
O2 S1 N3 110.9(3) . . ?
O1 S1 N3 108.9(3) . . ?
O2 S1 C18 103.0(4) . . ?
O1 S1 C18 104.0(4) . . ?
N3 S1 C18 105.3(4) . . ?
F1 C18 F2 108.0(7) . . ?
F1 C18 F3 108.1(7) . . ?
F2 C18 F3 108.5(8) . . ?
F1 C18 S1 111.4(6) . . ?
F2 C18 S1 111.5(6) . . ?
F3 C18 S1 109.2(6) . . ?
N6 C23 C22 107.5(5) . . ?
N6 C23 C24 111.3(6) . . ?
C22 C23 C24 112.6(5) . . ?
C25 C24 C26 113.8(8) . . ?
C25 C24 C23 112.7(7) . . ?
C26 C24 C23 109.5(8) . . ?
C23 N6 S2 126.5(5) . . ?
O3 S2 O4 122.1(4) . . ?
O3 S2 N6 110.1(4) . . ?
O4 S2 N6 109.8(4) . . ?
O3 S2 C36 103.2(5) . . ?
O4 S2 C36 104.9(4) . . ?
N6 S2 C36 105.0(4) . . ?
F6 C36 F4 107.7(8) . . ?
F6 C36 F5 107.0(8) . . ?
F4 C36 F5 108.0(8) . . ?
F6 C36 S2 111.9(7) . . ?
F4 C36 S2 112.2(7) . . ?
F5 C36 S2 109.8(6) . . ?
Cl3 C37 Cl4 113.1(6) . . ?

loop_
_geom_bond_atom_site_label_1
_geom_bond_atom_site_label_2
_geom_bond_distance
_geom_bond_site_symmetry_2
_geom_bond_publ_flag
Ni1 C19 1.878(6) . ?
Ni1 C1 1.880(6) . ?
Ni1 Cl1 2.2212(19) . ?
Ni1 Cl2 2.2246(19) . ?
O1 S1 1.427(5) . ?
C2 C3 1.337(9) . ?
C2 N2 1.383(8) . ?
C3 N1 1.396(8) . ?
C1 N2 1.345(7) . ?
C1 N1 1.368(7) . ?
N2 C13 1.462(8) . ?
N1 C4 1.449(7) . ?
C9 C4 1.377(9) . ?
C9 C8 1.415(9) . ?
C9 C10 1.500(9) . ?
C4 C5 1.383(9) . ?
C8 C7 1.373(10) . ?
C5 C6 1.413(9) . ?
C5 C11 1.506(10) . ?
C7 C6 1.373(10) . ?
C7 C12 1.509(9) . ?
C13 C14 1.523(9) . ?
C14 N3 1.482(8) . ?
C14 C15 1.516(10) . ?
C31 C30 1.381(10) . ?
C31 C32 1.399(9) . ?
C27 C28 1.384(9) . ?
C27 C32 1.387(9) . ?
C27 N4 1.450(8) . ?
C28 C29 1.399(9) . ?
C28 C34 1.487(9) . ?
C30 C29 1.368(10) . ?
C30 C35 1.516(10) . ?
C33 C32 1.506(10) . ?
N4 C19 1.380(7) . ?
N4 C20 1.389(8) . ?
C21 C20 1.316(9) . ?
C21 N5 1.377(8) . ?
N5 C19 1.340(7) . ?
N5 C22 1.473(7) . ?
C22 C23 1.514(8) . ?
C15 C16 1.398(13) . ?
C15 C17 1.523(11) . ?
O2 S1 1.410(5) . ?
N3 S1 1.571(6) . ?
S1 C18 1.826(9) . ?
F1 C18 1.304(8) . ?
F2 C18 1.311(9) . ?
C18 F3 1.319(9) . ?
C23 N6 1.467(9) . ?
C23 C24 1.540(9) . ?
C25 C24 1.516(12) . ?
C26 C24 1.529(14) . ?
N6 S2 1.573(6) . ?
S2 O3 1.413(6) . ?
S2 O4 1.419(5) . ?
S2 C36 1.816(9) . ?
F5 C36 1.329(9) . ?
F6 C36 1.303(10) . ?
F4 C36 1.313(10) . ?
Cl3 C37 1.687(12) . ?
Cl4 C37 1.724(11) . ?
